data_7002155
loop_
_publ_author_name
'Sarma, Rupam'
'Kalita, Dipjyoti'
'Baruah, Jubaraj B.'

_publ_section_title
;
 Solvent induced reactivity of 3,5-dimethylpyrazole towards zinc (II)
 carboxylates
;
_journal_issue 36
_journal_name_full 'Dalton Transactions'
_journal_page_first 7428
_journal_page_last 7436
_journal_paper_doi 10.1039/b905534g
_journal_year 2009
_chemical_formula_sum 'C34 H36 N10 O8 Zn2'
_chemical_formula_weight 843.47
_chemical_name_systematic
;
?
;
_space_group_IT_number 14
_symmetry_cell_setting monoclinic
_symmetry_space_group_name_Hall '-P 2ybc'
_symmetry_space_group_name_H-M 'P 1 21/c 1'
_atom_sites_solution_hydrogens geom
_atom_sites_solution_primary direct
_atom_sites_solution_secondary difmap
_audit_creation_method SHELXL-97
_cell_angle_alpha 90.00
_cell_angle_beta 110.839(4)
_cell_angle_gamma 90.00
_cell_formula_units_Z 2
_cell_length_a 8.4998(6)
_cell_length_b 14.2581(9)
_cell_length_c 17.5579(11)
_cell_measurement_temperature 296(2)
_cell_volume 1988.7(2)
_computing_cell_refinement 'Bruker SMART'
_computing_data_collection 'Bruker SMART'
_computing_data_reduction 'Bruker SAINT'
_computing_molecular_graphics 'Bruker SHELXTL'
_computing_publication_material 'Bruker SHELXTL'
_computing_structure_refinement 'SHELXL-97 (Sheldrick, 1997)'
_computing_structure_solution 'SHELXS-97 (Sheldrick, 1990)'
_diffrn_ambient_temperature 296(2)
_diffrn_measured_fraction_theta_full 0.977
_diffrn_measured_fraction_theta_max 0.977
_diffrn_measurement_device_type 'CCD area detector'
_diffrn_measurement_method 'phi and omega scans'
_diffrn_radiation_monochromator graphite
_diffrn_radiation_source 'fine-focus sealed tube'
_diffrn_radiation_type MoK\a
_diffrn_radiation_wavelength 0.71073
_diffrn_reflns_av_R_equivalents 0.0264
_diffrn_reflns_av_sigmaI/netI 0.0334
_diffrn_reflns_limit_h_max 11
_diffrn_reflns_limit_h_min -10
_diffrn_reflns_limit_k_max 15
_diffrn_reflns_limit_k_min -18
_diffrn_reflns_limit_l_max 13
_diffrn_reflns_limit_l_min -23
_diffrn_reflns_number 14395
_diffrn_reflns_theta_full 28.31
_diffrn_reflns_theta_max 28.31
_diffrn_reflns_theta_min 1.89
_exptl_absorpt_coefficient_mu 1.266
_exptl_absorpt_correction_type none
_exptl_crystal_colour colorless
_exptl_crystal_density_diffrn 1.409
_exptl_crystal_density_method 'not measured'
_exptl_crystal_description block
_exptl_crystal_F_000 868
_exptl_crystal_size_max 0.31
_exptl_crystal_size_mid 0.22
_exptl_crystal_size_min 0.19
_refine_diff_density_max 0.434
_refine_diff_density_min -0.233
_refine_diff_density_rms 0.053
_refine_ls_extinction_method none
_refine_ls_goodness_of_fit_ref 1.047
_refine_ls_hydrogen_treatment constr
_refine_ls_matrix_type full
_refine_ls_number_parameters 248
_refine_ls_number_reflns 4836
_refine_ls_number_restraints 0
_refine_ls_restrained_S_all 1.047
_refine_ls_R_factor_all 0.0643
_refine_ls_R_factor_gt 0.0383
_refine_ls_shift/su_max 0.000
_refine_ls_shift/su_mean 0.000
_refine_ls_structure_factor_coef Fsqd
_refine_ls_weighting_details 'calc w=1/[\s^2^(Fo^2^)+(0.0617P)^2^+0.0000P] where P=(Fo^2^+2Fc^2^)/3'
_refine_ls_weighting_scheme calc
_refine_ls_wR_factor_gt 0.1017
_refine_ls_wR_factor_ref 0.1134
_reflns_number_gt 3326
_reflns_number_total 4836
_reflns_threshold_expression >2sigma(I)
_cod_data_source_file b905534g.txt
_cod_data_source_block zn2nbadmp
_cod_depositor_comments
;
The following automatic conversions were performed:
'_symmetry_cell_setting' value 'Monoclinic' changed to 'monoclinic'
according to '/home/saulius/struct/CIF-dictionaries/cif_core.dic'
dictionary named 'cif_core.dic' version 2.4.1 from 2010-06-29.

Automatic conversion script
Id: cif_fix_enum 1527 2010-12-29 10:47:43Z saulius 
;
_cod_original_sg_symbol_H-M 'P2(1)/c '
_cod_database_code 7002155

loop_
_symmetry_equiv_pos_as_xyz
'x, y, z'
'-x, y+1/2, -z+1/2'
'-x, -y, -z'
'x, -y-1/2, z-1/2'

loop_
_atom_site_label
_atom_site_type_symbol
_atom_site_fract_x
_atom_site_fract_y
_atom_site_fract_z
_atom_site_U_iso_or_equiv
_atom_site_adp_type
_atom_site_occupancy
_atom_site_symmetry_multiplicity
_atom_site_calc_flag
_atom_site_refinement_flags
_atom_site_disorder_assembly
_atom_site_disorder_group
C1 C 0.5401(4) 0.29687(19) 0.09732(15) 0.0615(7) Uani 1 1 d . . .
C2 C 0.6878(3) 0.36301(17) 0.12989(16) 0.0600(6) Uani 1 1 d . . .
C3 C 0.6659(5) 0.4564(2) 0.1083(2) 0.0827(9) Uani 1 1 d . . .
H3A H 0.5587 0.4788 0.0788 0.099 Uiso 1 1 calc R . .
C4 C 0.8032(6) 0.5180(2) 0.1302(3) 0.1014(12) Uani 1 1 d . . .
H4 H 0.7866 0.5807 0.1150 0.122 Uiso 1 1 calc R . .
C5 C 0.9616(5) 0.4863(3) 0.1737(3) 0.1022(12) Uani 1 1 d . . .
H5 H 1.0524 0.5274 0.1879 0.123 Uiso 1 1 calc R . .
C6 C 0.9863(5) 0.3957(2) 0.1961(2) 0.1006(12) Uani 1 1 d . . .
H6 H 1.0938 0.3739 0.2258 0.121 Uiso 1 1 calc R . .
C7 C 0.8487(4) 0.33467(19) 0.1742(2) 0.0783(8) Uani 1 1 d . . .
C8 C 0.0669(4) 0.0024(2) -0.0956(2) 0.0949(11) Uani 1 1 d . . .
H8A H 0.1124 0.0054 -0.1384 0.142 Uiso 1 1 calc R . .
H8B H -0.0416 -0.0272 -0.1158 0.142 Uiso 1 1 calc R . .
H8C H 0.1411 -0.0334 -0.0509 0.142 Uiso 1 1 calc R . .
C9 C 0.0497(4) 0.0984(2) -0.06759(19) 0.0711(8) Uani 1 1 d . . .
C10 C -0.0920(4) 0.1566(3) -0.0867(2) 0.0872(10) Uani 1 1 d . . .
H10 H -0.2004 0.1422 -0.1215 0.105 Uiso 1 1 calc R . .
C11 C -0.0418(4) 0.2384(3) -0.0448(2) 0.0806(9) Uani 1 1 d . . .
C12 C -0.1363(4) 0.3264(3) -0.0403(2) 0.1146(14) Uani 1 1 d . . .
H12A H -0.0581 0.3735 -0.0103 0.172 Uiso 1 1 calc R . .
H12B H -0.2141 0.3129 -0.0132 0.172 Uiso 1 1 calc R . .
H12C H -0.1971 0.3487 -0.0944 0.172 Uiso 1 1 calc R . .
C13 C 0.3783(4) 0.2363(2) -0.14452(19) 0.0787(9) Uani 1 1 d . . .
H13A H 0.2868 0.2377 -0.1246 0.118 Uiso 1 1 calc R . .
H13B H 0.3417 0.2617 -0.1987 0.118 Uiso 1 1 calc R . .
H13C H 0.4702 0.2730 -0.1094 0.118 Uiso 1 1 calc R . .
C14 C 0.4347(3) 0.13757(18) -0.14592(15) 0.0550(6) Uani 1 1 d . . .
C15 C 0.4609(3) 0.0875(2) -0.20720(16) 0.0632(7) Uani 1 1 d . . .
H15 H 0.4465 0.1090 -0.2593 0.076 Uiso 1 1 calc R . .
C16 C 0.4373(4) 0.0833(2) 0.21463(19) 0.0827(9) Uani 1 1 d . . .
H16A H 0.4774 0.1398 0.1979 0.124 Uiso 1 1 calc R . .
H16B H 0.4855 0.0777 0.2729 0.124 Uiso 1 1 calc R . .
H16C H 0.3169 0.0856 0.1979 0.124 Uiso 1 1 calc R . .
C17 C 0.4873(3) 0.00105(19) 0.17642(15) 0.0576(6) Uani 1 1 d . . .
N1 N 0.1818(3) 0.14456(16) -0.01510(13) 0.0601(5) Uani 1 1 d . . .
N2 N 0.1249(3) 0.23070(17) -0.00156(14) 0.0667(6) Uani 1 1 d . . .
N3 N 0.4686(2) 0.08178(13) -0.07984(11) 0.0483(4) Uani 1 1 d . . .
N4 N 0.4827(2) 0.00461(13) 0.09897(11) 0.0499(5) Uani 1 1 d . . .
N5 N 0.8835(5) 0.2379(2) 0.2053(2) 0.1159(13) Uani 1 1 d . . .
O1 O 0.5719(2) 0.21938(12) 0.07135(11) 0.0651(5) Uani 1 1 d . . .
O2 O 0.4017(3) 0.32454(16) 0.09521(15) 0.0964(7) Uani 1 1 d . . .
O3 O 0.7928(5) 0.2036(2) 0.23777(19) 0.1507(14) Uani 1 1 d . . .
O4 O 1.0069(5) 0.1985(2) 0.1973(3) 0.194(2) Uani 1 1 d . . .
Zn2 Zn 0.42870(3) 0.110931(17) 0.022259(15) 0.04884(12) Uani 1 1 d . . .

loop_
_atom_site_aniso_label
_atom_site_aniso_U_11
_atom_site_aniso_U_22
_atom_site_aniso_U_33
_atom_site_aniso_U_23
_atom_site_aniso_U_13
_atom_site_aniso_U_12
C1 0.0654(18) 0.0605(15) 0.0512(14) -0.0106(12) 0.0117(13) -0.0004(13)
C2 0.0709(18) 0.0482(13) 0.0563(15) -0.0107(12) 0.0171(13) -0.0030(12)
C3 0.104(3) 0.0589(17) 0.081(2) -0.0032(16) 0.0289(19) 0.0109(16)
C4 0.141(3) 0.0510(17) 0.114(3) -0.0083(18) 0.048(3) -0.017(2)
C5 0.113(3) 0.075(2) 0.113(3) -0.019(2) 0.034(3) -0.034(2)
C6 0.088(2) 0.078(2) 0.106(3) -0.0116(19) -0.002(2) -0.0226(18)
C7 0.082(2) 0.0539(15) 0.0768(19) -0.0026(15) 0.0005(16) -0.0105(14)
C8 0.092(2) 0.092(2) 0.093(2) -0.014(2) 0.024(2) -0.0333(19)
C9 0.0585(18) 0.090(2) 0.0629(17) -0.0012(15) 0.0191(14) -0.0146(15)
C10 0.0513(19) 0.124(3) 0.078(2) 0.001(2) 0.0127(15) -0.0088(19)
C11 0.0616(19) 0.112(3) 0.0712(19) 0.0097(19) 0.0269(16) 0.0150(17)
C12 0.079(2) 0.150(4) 0.116(3) 0.004(3) 0.036(2) 0.047(2)
C13 0.091(2) 0.0620(17) 0.079(2) 0.0261(15) 0.0259(17) 0.0080(15)
C14 0.0508(14) 0.0591(13) 0.0519(14) 0.0110(12) 0.0143(11) -0.0040(11)
C15 0.0695(18) 0.0783(18) 0.0428(13) 0.0084(12) 0.0213(13) -0.0079(14)
C16 0.109(3) 0.088(2) 0.0632(18) -0.0181(16) 0.0463(18) -0.0046(18)
C17 0.0603(15) 0.0696(16) 0.0439(13) -0.0037(12) 0.0199(12) -0.0073(12)
N1 0.0528(13) 0.0688(13) 0.0569(13) -0.0025(11) 0.0172(11) -0.0019(10)
N2 0.0559(13) 0.0842(16) 0.0623(13) 0.0003(12) 0.0238(11) 0.0150(11)
N3 0.0573(12) 0.0466(10) 0.0406(10) 0.0021(8) 0.0168(9) -0.0004(9)
N4 0.0604(12) 0.0488(11) 0.0406(10) -0.0022(8) 0.0180(9) -0.0009(9)
N5 0.088(2) 0.0682(19) 0.136(3) -0.003(2) -0.028(2) -0.0074(18)
O1 0.0670(12) 0.0510(9) 0.0712(12) -0.0142(9) 0.0170(9) -0.0048(8)
O2 0.0701(15) 0.0982(16) 0.1142(18) -0.0493(14) 0.0244(13) -0.0011(12)
O3 0.182(3) 0.104(2) 0.113(2) 0.0388(18) -0.013(2) -0.044(2)
O4 0.106(2) 0.089(2) 0.324(6) -0.002(3) -0.001(3) 0.0140(18)
Zn2 0.0551(2) 0.04582(17) 0.04308(17) -0.00364(11) 0.01430(13) 0.00075(11)

loop_
_atom_type_symbol
_atom_type_description
_atom_type_scat_dispersion_real
_atom_type_scat_dispersion_imag
_atom_type_scat_source
C C 0.0033 0.0016 'International Tables Vol C Tables 4.2.6.8 and 6.1.1.4'
H H 0.0000 0.0000 'International Tables Vol C Tables 4.2.6.8 and 6.1.1.4'
N N 0.0061 0.0033 'International Tables Vol C Tables 4.2.6.8 and 6.1.1.4'
O O 0.0106 0.0060 'International Tables Vol C Tables 4.2.6.8 and 6.1.1.4'
Zn Zn 0.2839 1.4301 'International Tables Vol C Tables 4.2.6.8 and 6.1.1.4'

loop_
_geom_angle_atom_site_label_1
_geom_angle_atom_site_label_2
_geom_angle_atom_site_label_3
_geom_angle
_geom_angle_site_symmetry_1
_geom_angle_site_symmetry_3
_geom_angle_publ_flag
O2 C1 O1 126.6(3) . . ?
O2 C1 C2 118.0(2) . . ?
O1 C1 C2 115.3(2) . . ?
C7 C2 C3 116.8(3) . . ?
C7 C2 C1 123.9(2) . . ?
C3 C2 C1 119.1(3) . . ?
C2 C3 C4 120.8(3) . . ?
C2 C3 H3A 119.6 . . ?
C4 C3 H3A 119.6 . . ?
C5 C4 C3 120.3(3) . . ?
C5 C4 H4 119.8 . . ?
C3 C4 H4 119.8 . . ?
C6 C5 C4 120.1(3) . . ?
C6 C5 H5 120.0 . . ?
C4 C5 H5 120.0 . . ?
C5 C6 C7 119.3(4) . . ?
C5 C6 H6 120.3 . . ?
C7 C6 H6 120.3 . . ?
C2 C7 C6 122.7(3) . . ?
C2 C7 N5 120.9(3) . . ?
C6 C7 N5 116.3(3) . . ?
C9 C8 H8A 109.5 . . ?
C9 C8 H8B 109.5 . . ?
H8A C8 H8B 109.5 . . ?
C9 C8 H8C 109.5 . . ?
H8A C8 H8C 109.5 . . ?
H8B C8 H8C 109.5 . . ?
N1 C9 C10 108.1(3) . . ?
N1 C9 C8 121.6(3) . . ?
C10 C9 C8 130.3(3) . . ?
C11 C10 C9 107.5(3) . . ?
C11 C10 H10 126.3 . . ?
C9 C10 H10 126.3 . . ?
N2 C11 C10 107.3(3) . . ?
N2 C11 C12 120.6(3) . . ?
C10 C11 C12 132.1(3) . . ?
C11 C12 H12A 109.5 . . ?
C11 C12 H12B 109.5 . . ?
H12A C12 H12B 109.5 . . ?
C11 C12 H12C 109.5 . . ?
H12A C12 H12C 109.5 . . ?
H12B C12 H12C 109.5 . . ?
C14 C13 H13A 109.5 . . ?
C14 C13 H13B 109.5 . . ?
H13A C13 H13B 109.5 . . ?
C14 C13 H13C 109.5 . . ?
H13A C13 H13C 109.5 . . ?
H13B C13 H13C 109.5 . . ?
N3 C14 C15 108.8(2) . . ?
N3 C14 C13 120.9(2) . . ?
C15 C14 C13 130.3(2) . . ?
C14 C15 C17 106.6(2) . 3_655 ?
C14 C15 H15 126.7 . . ?
C17 C15 H15 126.7 3_655 . ?
C17 C16 H16A 109.5 . . ?
C17 C16 H16B 109.5 . . ?
H16A C16 H16B 109.5 . . ?
C17 C16 H16C 109.5 . . ?
H16A C16 H16C 109.5 . . ?
H16B C16 H16C 109.5 . . ?
N4 C17 C15 108.6(2) . 3_655 ?
N4 C17 C16 121.0(2) . . ?
C15 C17 C16 130.3(2) 3_655 . ?
C9 N1 N2 107.3(2) . . ?
C9 N1 Zn2 128.6(2) . . ?
N2 N1 Zn2 123.07(17) . . ?
C11 N2 N1 109.8(2) . . ?
C14 N3 N4 107.94(19) . 3_655 ?
C14 N3 Zn2 126.87(17) . . ?
N4 N3 Zn2 124.76(14) 3_655 . ?
C17 N4 N3 107.99(19) . 3_655 ?
C17 N4 Zn2 129.41(17) . . ?
N3 N4 Zn2 122.54(14) 3_655 . ?
O3 N5 O4 125.1(4) . . ?
O3 N5 C7 118.3(4) . . ?
O4 N5 C7 116.6(4) . . ?
C1 O1 Zn2 131.97(18) . . ?
O1 Zn2 N4 110.36(8) . . ?
O1 Zn2 N3 106.42(8) . . ?
N4 Zn2 N3 112.55(7) . . ?
O1 Zn2 N1 111.40(8) . . ?
N4 Zn2 N1 111.52(9) . . ?
N3 Zn2 N1 104.36(8) . . ?

loop_
_geom_bond_atom_site_label_1
_geom_bond_atom_site_label_2
_geom_bond_distance
_geom_bond_site_symmetry_2
_geom_bond_publ_flag
C1 O2 1.229(3) . ?
C1 O1 1.261(3) . ?
C1 C2 1.510(4) . ?
C2 C7 1.372(4) . ?
C2 C3 1.379(4) . ?
C3 C4 1.400(5) . ?
C3 H3A 0.9300 . ?
C4 C5 1.367(5) . ?
C4 H4 0.9300 . ?
C5 C6 1.344(5) . ?
C5 H5 0.9300 . ?
C6 C7 1.397(4) . ?
C6 H6 0.9300 . ?
C7 N5 1.474(4) . ?
C8 C9 1.480(4) . ?
C8 H8A 0.9600 . ?
C8 H8B 0.9600 . ?
C8 H8C 0.9600 . ?
C9 N1 1.345(3) . ?
C9 C10 1.402(4) . ?
C10 C11 1.362(5) . ?
C10 H10 0.9300 . ?
C11 N2 1.353(4) . ?
C11 C12 1.507(4) . ?
C12 H12A 0.9600 . ?
C12 H12B 0.9600 . ?
C12 H12C 0.9600 . ?
C13 C14 1.490(4) . ?
C13 H13A 0.9600 . ?
C13 H13B 0.9600 . ?
C13 H13C 0.9600 . ?
C14 N3 1.351(3) . ?
C14 C15 1.374(4) . ?
C15 C17 1.382(4) 3_655 ?
C15 H15 0.9300 . ?
C16 C17 1.486(4) . ?
C16 H16A 0.9600 . ?
C16 H16B 0.9600 . ?
C16 H16C 0.9600 . ?
C17 N4 1.347(3) . ?
C17 C15 1.382(4) 3_655 ?
N1 N2 1.371(3) . ?
N1 Zn2 2.021(2) . ?
N3 N4 1.379(3) 3_655 ?
N3 Zn2 1.9835(18) . ?
N4 N3 1.379(3) 3_655 ?
N4 Zn2 1.9705(18) . ?
N5 O3 1.213(5) . ?
N5 O4 1.241(5) . ?
O1 Zn2 1.9669(16) . ?
